data_4511663
loop_
_publ_author_name
'Downard, Andrew'
'Nieuwenhuyzen, Mark'
'Seddon, Kenneth R.'
'van den Berg, Jan-Albert'
'Schmidt, Michael A.'
'Vaughan, Julian F. S.'
'Welz-Biermann, Urs'

_publ_section_title
;
 Structural Features of Lithium Organoborates
;
_journal_issue 2
_journal_name_full 'Crystal Growth &amp; Design'
_journal_page_first 111
_journal_paper_doi 10.1021/cg010035q
_journal_volume 2
_journal_year 2002
_chemical_formula_sum 'C15 H10 B Li N O4'
_chemical_formula_weight 285.99
_chemical_name_systematic ?
_space_group_IT_number 2
_symmetry_cell_setting triclinic
_symmetry_space_group_name_Hall '-P 1'
_symmetry_space_group_name_H-M 'P -1'
_atom_sites_solution_hydrogens geom
_atom_sites_solution_primary direct
_atom_sites_solution_secondary difmap
_audit_creation_method SHELXL-97
_cell_angle_alpha 106.212(2)
_cell_angle_beta 90.475(2)
_cell_angle_gamma 94.864(2)
_cell_formula_units_Z 2
_cell_length_a 7.8764(8)
_cell_length_b 7.9089(8)
_cell_length_c 12.3566(13)
_cell_measurement_temperature 153(2)
_cell_volume 736.06(13)
_computing_cell_refinement 'Bruker SMART'
_computing_data_collection 'Bruker SMART'
_computing_data_reduction 'Bruker SHELXTL'
_computing_molecular_graphics 'Bruker SHELXTL'
_computing_publication_material 'Bruker SHELXTL'
_computing_structure_refinement 'SHELXL-97 (Sheldrick, 1997)'
_computing_structure_solution 'SHELXS-97 (Sheldrick, 1990)'
_diffrn_ambient_temperature 153(2)
_diffrn_measured_fraction_theta_full 0.877
_diffrn_measured_fraction_theta_max 0.877
_diffrn_measurement_device_type 'CCD area detector'
_diffrn_measurement_method 'phi and omega scans'
_diffrn_radiation_monochromator graphite
_diffrn_radiation_source 'fine-focus sealed tube'
_diffrn_radiation_type MoK\a
_diffrn_radiation_wavelength 0.71073
_diffrn_reflns_av_R_equivalents 0.0608
_diffrn_reflns_av_sigmaI/netI 0.0777
_diffrn_reflns_limit_h_max 10
_diffrn_reflns_limit_h_min -10
_diffrn_reflns_limit_k_max 10
_diffrn_reflns_limit_k_min -10
_diffrn_reflns_limit_l_max 15
_diffrn_reflns_limit_l_min -16
_diffrn_reflns_number 8683
_diffrn_reflns_theta_full 28.68
_diffrn_reflns_theta_max 28.68
_diffrn_reflns_theta_min 1.72
_exptl_absorpt_coefficient_mu 0.092
_exptl_absorpt_correction_type none
_exptl_crystal_colour colourless
_exptl_crystal_density_diffrn 1.290
_exptl_crystal_density_method 'not measured'
_exptl_crystal_description plate
_exptl_crystal_F_000 294
_refine_diff_density_max 0.308
_refine_diff_density_min -0.280
_refine_diff_density_rms 0.067
_refine_ls_extinction_method none
_refine_ls_goodness_of_fit_ref 0.865
_refine_ls_hydrogen_treatment mixed
_refine_ls_matrix_type full
_refine_ls_number_parameters 251
_refine_ls_number_reflns 3334
_refine_ls_number_restraints 0
_refine_ls_restrained_S_all 0.865
_refine_ls_R_factor_all 0.0953
_refine_ls_R_factor_gt 0.0525
_refine_ls_shift/su_max 0.448
_refine_ls_shift/su_mean 0.019
_refine_ls_structure_factor_coef Fsqd
_refine_ls_weighting_details 'calc w=1/[\s^2^(Fo^2^)+(0.1000P)^2^+0.0000P] where P=(Fo^2^+2Fc^2^)/3'
_refine_ls_weighting_scheme calc
_refine_ls_wR_factor_gt 0.1291
_refine_ls_wR_factor_ref 0.1576
_reflns_number_gt 1975
_reflns_number_total 3334
_reflns_threshold_expression >2sigma(I)
_cod_data_source_file cg010035q.cif
_cod_data_source_block libbb4m
_cod_depositor_comments
;
The original CIF contained some information in plain text format that 
was 'glued' to  the value of '_refine_diff_density_rms' tag upon deposition.
The information was removed and stored here for further investigation. The 
following lines were extracted (delimited by #--):
#--
 Hydrogen bonds with  H..A < r(A) + 2.000 Angstroms  and  <DHA > 110 deg.

 D-H           d(D-H)   d(H..A)   <DHA    d(D..A)   A

 O1W-H1W1       0.901    1.905   173.61    2.802    O1A [ -x+1, -y+1, -z ]
 O1W-H1W2       0.942    1.871   168.47    2.800    O8B [ x, y-1, z ]
#--
Antanas Vaitkus,
2015-02-28

The following automatic conversions were performed:

'_symmetry_cell_setting' value 'Triclinic' changed to 'triclinic'
according to
/usr/data/users/saulius/automatic-downloads/retrospective/ACS/lib/dictionaries/cif_core.dic
dictionary named 'cif_core.dic' version 2.4.2 from 2011-04-26.

Automatic conversion script
Id: cif_fix_values 2281 2013-09-26 08:29:07Z andrius 
;
_cod_original_sg_symbol_H-M P-1
_cod_database_code 4511663

loop_
_symmetry_equiv_pos_as_xyz
'x, y, z'
'-x, -y, -z'

loop_
_atom_site_label
_atom_site_type_symbol
_atom_site_fract_x
_atom_site_fract_y
_atom_site_fract_z
_atom_site_U_iso_or_equiv
_atom_site_adp_type
_atom_site_occupancy
_atom_site_symmetry_multiplicity
_atom_site_calc_flag
B1 B 0.2483(3) 0.7147(3) 0.0171(2) 0.0252(5) Uani 1 1 d
O1A O 0.36484(17) 0.71935(19) 0.11227(12) 0.0273(4) Uani 1 1 d
C2A C 0.2953(3) 0.8160(3) 0.20770(18) 0.0260(5) Uani 1 1 d
C3A C 0.3641(3) 0.8669(3) 0.3159(2) 0.0347(6) Uani 1 1 d
H3A H 0.476(4) 0.830(3) 0.332(2) 0.050(8) Uiso 1 1 d
C4A C 0.2702(3) 0.9709(3) 0.4002(2) 0.0388(6) Uani 1 1 d
H4A H 0.322(4) 1.004(4) 0.477(2) 0.055(8) Uiso 1 1 d
C5A C 0.1146(3) 1.0211(3) 0.3754(2) 0.0361(6) Uani 1 1 d
H5A H 0.054(3) 1.096(3) 0.4352(19) 0.027(6) Uiso 1 1 d
C6A C 0.0442(3) 0.9687(3) 0.2656(2) 0.0321(5) Uani 1 1 d
H6A H -0.066(3) 1.006(3) 0.2490(19) 0.039(7) Uiso 1 1 d
C7A C 0.1358(3) 0.8634(3) 0.18357(18) 0.0251(5) Uani 1 1 d
O8A O 0.09372(17) 0.79065(19) 0.07143(12) 0.0266(4) Uani 1 1 d
O1B O 0.20960(18) 0.53484(18) -0.05973(12) 0.0253(4) Uani 1 1 d
C2B C 0.2650(3) 0.5384(3) -0.16493(18) 0.0250(5) Uani 1 1 d
C3B C 0.2563(3) 0.4027(3) -0.2625(2) 0.0320(5) Uani 1 1 d
H3B H 0.205(3) 0.285(3) -0.265(2) 0.041(7) Uiso 1 1 d
C4B C 0.3198(3) 0.4417(3) -0.3593(2) 0.0348(6) Uani 1 1 d
H4B H 0.317(3) 0.349(3) -0.434(2) 0.051(8) Uiso 1 1 d
C5B C 0.3881(3) 0.6098(3) -0.3555(2) 0.0367(6) Uani 1 1 d
H5B H 0.427(3) 0.636(3) -0.422(2) 0.037(7) Uiso 1 1 d
C6B C 0.3968(3) 0.7465(3) -0.2554(2) 0.0342(6) Uani 1 1 d
H6B H 0.447(3) 0.868(3) -0.2487(19) 0.036(6) Uiso 1 1 d
C7B C 0.3328(3) 0.7073(3) -0.16126(18) 0.0259(5) Uani 1 1 d
O8B O 0.32605(19) 0.81873(18) -0.05495(12) 0.0291(4) Uani 1 1 d
Li1 Li 0.1394(4) 0.3135(5) -0.0178(3) 0.0284(8) Uani 1 1 d
N1S N 0.1409(3) 0.3754(3) 0.15038(18) 0.0385(5) Uani 1 1 d
C2S C 0.1383(3) 0.4213(3) 0.2457(2) 0.0356(6) Uani 1 1 d
C3S C 0.1330(5) 0.4815(5) 0.3678(2) 0.0551(8) Uani 1 1 d
H3SA H 0.146(6) 0.614(6) 0.396(4) 0.137(17) Uiso 1 1 d
H3SB H 0.197(6) 0.424(6) 0.403(4) 0.112(15) Uiso 1 1 d
H3SC H 0.017(6) 0.439(5) 0.396(3) 0.119(15) Uiso 1 1 d
O1W O 0.3002(2) 0.1552(2) -0.08277(14) 0.0307(4) Uani 1 1 d
H1W1 H 0.407(4) 0.203(4) -0.088(2) 0.050(8) Uiso 1 1 d
H1W2 H 0.313(4) 0.050(4) -0.063(3) 0.078(10) Uiso 1 1 d

loop_
_atom_site_aniso_label
_atom_site_aniso_U_11
_atom_site_aniso_U_22
_atom_site_aniso_U_33
_atom_site_aniso_U_23
_atom_site_aniso_U_13
_atom_site_aniso_U_12
B1 0.0248(12) 0.0228(12) 0.0273(14) 0.0070(10) 0.0033(10) -0.0017(9)
O1A 0.0250(7) 0.0308(8) 0.0251(8) 0.0067(7) 0.0025(6) 0.0011(6)
C2A 0.0293(11) 0.0239(11) 0.0238(12) 0.0067(9) 0.0030(9) -0.0035(8)
C3A 0.0374(13) 0.0350(13) 0.0301(13) 0.0079(11) -0.0032(10) -0.0011(11)
C4A 0.0521(15) 0.0354(14) 0.0248(14) 0.0050(11) -0.0009(11) -0.0061(11)
C5A 0.0471(14) 0.0299(13) 0.0263(13) 0.0006(10) 0.0126(11) -0.0002(11)
C6A 0.0321(12) 0.0284(12) 0.0336(14) 0.0058(10) 0.0091(10) 0.0000(10)
C7A 0.0268(10) 0.0244(11) 0.0228(12) 0.0059(9) 0.0031(9) -0.0031(9)
O8A 0.0249(7) 0.0293(8) 0.0235(8) 0.0038(7) 0.0025(6) 0.0021(6)
O1B 0.0292(8) 0.0249(8) 0.0218(8) 0.0066(6) 0.0048(6) 0.0008(6)
C2B 0.0265(10) 0.0263(11) 0.0240(12) 0.0090(9) 0.0045(9) 0.0050(9)
C3B 0.0401(13) 0.0260(12) 0.0294(13) 0.0071(10) 0.0045(10) 0.0027(10)
C4B 0.0443(14) 0.0325(13) 0.0268(13) 0.0060(11) 0.0063(10) 0.0061(11)
C5B 0.0448(14) 0.0414(14) 0.0270(13) 0.0137(11) 0.0113(11) 0.0065(11)
C6B 0.0391(13) 0.0308(13) 0.0344(14) 0.0126(11) 0.0105(11) 0.0003(10)
C7B 0.0276(11) 0.0242(11) 0.0247(12) 0.0049(9) 0.0056(9) 0.0020(9)
O8B 0.0368(8) 0.0238(8) 0.0259(9) 0.0064(7) 0.0079(7) -0.0008(6)
Li1 0.0260(18) 0.0298(19) 0.032(2) 0.0120(17) 0.0050(15) 0.0034(15)
N1S 0.0388(11) 0.0457(13) 0.0319(13) 0.0129(10) 0.0010(9) 0.0023(9)
C2S 0.0375(13) 0.0362(13) 0.0343(15) 0.0132(11) 0.0014(11) -0.0011(10)
C3S 0.081(2) 0.059(2) 0.0252(15) 0.0122(14) 0.0043(15) 0.0043(18)
O1W 0.0254(8) 0.0280(9) 0.0412(10) 0.0131(8) 0.0053(7) 0.0035(7)

loop_
_atom_type_symbol
_atom_type_description
_atom_type_scat_dispersion_real
_atom_type_scat_dispersion_imag
_atom_type_scat_source
C C 0.0033 0.0016 'International Tables Vol C Tables 4.2.6.8 and 6.1.1.4'
H H 0.0000 0.0000 'International Tables Vol C Tables 4.2.6.8 and 6.1.1.4'
Li Li -0.0003 0.0001 'International Tables Vol C Tables 4.2.6.8 and 6.1.1.4'
B B 0.0013 0.0007 'International Tables Vol C Tables 4.2.6.8 and 6.1.1.4'
N N 0.0061 0.0033 'International Tables Vol C Tables 4.2.6.8 and 6.1.1.4'
O O 0.0106 0.0060 'International Tables Vol C Tables 4.2.6.8 and 6.1.1.4'

loop_
_geom_angle_atom_site_label_1
_geom_angle_atom_site_label_2
_geom_angle_atom_site_label_3
_geom_angle
_geom_angle_site_symmetry_1
_geom_angle_site_symmetry_3
O8B B1 O1A 111.02(17) . .
O8B B1 O1B 104.59(17) . .
O1A B1 O1B 112.94(17) . .
O8B B1 O8A 111.74(17) . .
O1A B1 O8A 104.43(17) . .
O1B B1 O8A 112.30(17) . .
C2A O1A B1 107.02(16) . .
O1A C2A C3A 128.0(2) . .
O1A C2A C7A 110.76(18) . .
C3A C2A C7A 121.2(2) . .
C2A C3A C4A 117.6(2) . .
C5A C4A C3A 121.0(2) . .
C4A C5A C6A 121.5(2) . .
C7A C6A C5A 117.2(2) . .
O8A C7A C6A 128.8(2) . .
O8A C7A C2A 109.74(18) . .
C6A C7A C2A 121.5(2) . .
C7A O8A B1 106.75(16) . .
C7A O8A Li1 122.14(16) . 2_565
B1 O8A Li1 122.40(16) . 2_565
C2B O1B B1 107.25(15) . .
C2B O1B Li1 124.09(16) . .
B1 O1B Li1 127.41(16) . .
C3B C2B O1B 128.24(19) . .
C3B C2B C7B 121.8(2) . .
O1B C2B C7B 109.92(18) . .
C2B C3B C4B 117.1(2) . .
C5B C4B C3B 121.0(2) . .
C4B C5B C6B 121.2(2) . .
C7B C6B C5B 117.2(2) . .
O8B C7B C6B 127.8(2) . .
O8B C7B C2B 110.66(18) . .
C6B C7B C2B 121.5(2) . .
C7B O8B B1 107.57(16) . .
O1W Li1 O8A 110.29(19) . 2_565
O1W Li1 O1B 105.17(17) . .
O8A Li1 O1B 113.96(18) 2_565 .
O1W Li1 N1S 113.58(19) . .
O8A Li1 N1S 106.57(17) 2_565 .
O1B Li1 N1S 107.40(18) . .
C2S N1S Li1 175.3(2) . .
N1S C2S C3S 179.2(3) . .

loop_
_geom_bond_atom_site_label_1
_geom_bond_atom_site_label_2
_geom_bond_distance
_geom_bond_site_symmetry_2
B1 O8B 1.476(3) .
B1 O1A 1.476(3) .
B1 O1B 1.478(3) .
B1 O8A 1.486(3) .
O1A C2A 1.361(2) .
C2A C3A 1.376(3) .
C2A C7A 1.395(3) .
C3A C4A 1.395(3) .
C4A C5A 1.377(4) .
C5A C6A 1.398(3) .
C6A C7A 1.373(3) .
C7A O8A 1.370(2) .
O8A Li1 1.977(4) 2_565
O1B C2B 1.382(2) .
O1B Li1 1.997(4) .
C2B C3B 1.369(3) .
C2B C7B 1.384(3) .
C3B C4B 1.402(3) .
C4B C5B 1.379(3) .
C5B C6B 1.394(3) .
C6B C7B 1.374(3) .
C7B O8B 1.367(2) .
Li1 O1W 1.882(4) .
Li1 O8A 1.977(4) 2_565
Li1 N1S 1.997(4) .
N1S C2S 1.132(3) .
C2S C3S 1.452(4) .
